data_2013899
loop_
_publ_author_name
'Zhang, Zhenfeng'
'Jin, Shuo'
'Shang, Zhuobin'
'Huang, Shuping'
'Liu, Bo'
'Guo, Jianping'

_publ_section_title
;
 Diethyl
 (<i>Z</i>,<i>Z</i>)-3,3'-(ethane-1,2-diyldiimino)dibut-2-enoate
;
_journal_issue 3
_journal_name_full 'Acta Crystallographica Section C'
_journal_page_first o176
_journal_page_last o177
_journal_paper_doi 10.1107/S0108270104000241
_journal_volume 60
_journal_year 2004
_chemical_formula_iupac 'C14 H24 N2 O4'
_chemical_formula_moiety 'C14 H24 N2 O4'
_chemical_formula_sum 'C14 H24 N2 O4'
_chemical_formula_weight 284.35
_chemical_melting_point 400.0(10)
_chemical_name_systematic
;
Diethyl (Z,Z)-3,3'-(1,2-ethanediyldinitrilo)dibut-2-enoate
;
_space_group_IT_number 15
_symmetry_cell_setting monoclinic
_symmetry_space_group_name_Hall '-C 2yc'
_symmetry_space_group_name_H-M 'C 1 2/c 1'
_atom_sites_solution_hydrogens geom
_atom_sites_solution_primary direct
_atom_sites_solution_secondary difmap
_cell_angle_alpha 90
_cell_angle_beta 112.66(3)
_cell_angle_gamma 90
_cell_formula_units_Z 4
_cell_length_a 11.505(2)
_cell_length_b 10.540(2)
_cell_length_c 13.471(3)
_cell_measurement_reflns_used 1735
_cell_measurement_temperature 293(2)
_cell_measurement_theta_max 25.81
_cell_measurement_theta_min 2.72
_cell_volume 1507.4(6)
_computing_cell_refinement 'SAINT (Bruker, 2000)'
_computing_data_collection 'SMART (Bruker, 2000)'
_computing_data_reduction SAINT
_computing_molecular_graphics 'SHELXTL (Sheldrick, 1997b)'
_computing_publication_material SHELXTL
_computing_structure_refinement 'SHELXL97 (Sheldrick, 1997a)'
_computing_structure_solution 'SHELXS97 (Sheldrick, 1997a)'
_diffrn_ambient_temperature 293(2)
_diffrn_measured_fraction_theta_full 0.992
_diffrn_measured_fraction_theta_max 0.992
_diffrn_measurement_device_type 'Bruker SMART CCD area-detector'
_diffrn_measurement_method \w
_diffrn_radiation_monochromator graphite
_diffrn_radiation_source 'fine-focus sealed tube'
_diffrn_radiation_type MoK\a
_diffrn_radiation_wavelength 0.71073
_diffrn_reflns_av_R_equivalents 0.0322
_diffrn_reflns_av_sigmaI/netI 0.0323
_diffrn_reflns_limit_h_max 13
_diffrn_reflns_limit_h_min -10
_diffrn_reflns_limit_k_max 11
_diffrn_reflns_limit_k_min -12
_diffrn_reflns_limit_l_max 14
_diffrn_reflns_limit_l_min -15
_diffrn_reflns_number 3026
_diffrn_reflns_theta_full 25.01
_diffrn_reflns_theta_max 25.01
_diffrn_reflns_theta_min 2.72
_diffrn_standards_decay_% 3.40
_exptl_absorpt_coefficient_mu 0.092
_exptl_absorpt_correction_T_max 0.9819
_exptl_absorpt_correction_T_min 0.9730
_exptl_absorpt_correction_type multi-scan
_exptl_absorpt_process_details '(SADABS; Sheldrick, 1996)'
_exptl_crystal_colour colourless
_exptl_crystal_density_diffrn 1.253
_exptl_crystal_density_meas ?
_exptl_crystal_density_method 'not measured'
_exptl_crystal_description block
_exptl_crystal_F_000 616
_exptl_crystal_size_max 0.30
_exptl_crystal_size_mid 0.20
_exptl_crystal_size_min 0.20
_refine_diff_density_max 0.503
_refine_diff_density_min -0.487
_refine_ls_extinction_method none
_refine_ls_goodness_of_fit_ref 1.066
_refine_ls_hydrogen_treatment constr
_refine_ls_matrix_type full
_refine_ls_number_parameters 91
_refine_ls_number_reflns 1325
_refine_ls_number_restraints 0
_refine_ls_restrained_S_all 1.066
_refine_ls_R_factor_all 0.0847
_refine_ls_R_factor_gt 0.0757
_refine_ls_shift/su_max 0.000
_refine_ls_shift/su_mean 0.000
_refine_ls_structure_factor_coef Fsqd
_refine_ls_weighting_details 'calc w = 1/[\s^2^(Fo^2^)+(0.0925P)^2^+4.2899P] where P=(Fo^2^+2Fc^2^)/3'
_refine_ls_weighting_scheme calc
_refine_ls_wR_factor_gt 0.1973
_refine_ls_wR_factor_ref 0.2062
_reflns_number_gt 1147
_reflns_number_total 1325
_reflns_threshold_expression I>2\s(I)
_cod_data_source_file ty1002.cif
_cod_data_source_block I
_cod_depositor_comments
;
The following automatic conversions were performed:
'_symmetry_cell_setting' value 'Monoclinic' changed to 'monoclinic'
according to '/home/saulius/struct/CIF-dictionaries/cif_core.dic'
dictionary named 'cif_core.dic' version 2.4.1 from 2010-06-29.

Automatic conversion script
Id: cif_fix_enum 1527 2010-12-29 10:47:43Z saulius 

The following automatic conversions were performed:

'_chemical_melting_point' value '399-401' was changed to '400.0(10)'
- the average value was taken and precision was estimated.

Automatic conversion script
Id: cif_fix_values 1646 2011-03-28 12:23:43Z adriana 

The following automatic conversions were performed:

'_chemical_melting_point' value '399-401' was changed to '400.0(10)'
- the average value was taken and precision was
estimated.

'_symmetry_cell_setting' value 'Monoclinic' changed to
'monoclinic' according to
/home/saulius/struct/CIF-dictionaries/cif_core.dic dictionary named
'cif_core.dic' version 2.4.1 from 2010-06-29.

Automatic conversion script
Id: cif_fix_values 1715 2011-07-08 13:25:40Z adriana 

The following automatic conversions were performed:

'_exptl_crystal_density_meas' value 'not measured' was changed to '?'
- the value is perceived as not measured.

Automatic conversion script
Id: cif_fix_values 3008 2015-01-20 13:52:24Z robertas 
;
_cod_original_sg_symbol_H-M 'C 2/c'
_cod_database_code 2013899
_cod_database_fobs_code 2013899

loop_
_symmetry_equiv_pos_as_xyz
'x, y, z'
'-x, y, -z+1/2'
'x+1/2, y+1/2, z'
'-x+1/2, y+1/2, -z+1/2'
'-x, -y, -z'
'x, -y, z-1/2'
'-x+1/2, -y+1/2, -z'
'x+1/2, -y+1/2, z-1/2'

loop_
_atom_site_label
_atom_site_fract_x
_atom_site_fract_y
_atom_site_fract_z
_atom_site_U_iso_or_equiv
_atom_site_adp_type
_atom_site_calc_flag
_atom_site_refinement_flags
_atom_site_occupancy
_atom_site_disorder_assembly
_atom_site_disorder_group
_atom_site_type_symbol
O1 0.1214(2) 0.1390(2) 0.02196(17) 0.0414(6) Uani d . 1 . . O
O2 0.0420(2) 0.3379(2) 0.00038(17) 0.0434(7) Uani d . 1 . . O
N1 0.0909(2) 0.4645(2) 0.1940(2) 0.0356(7) Uani d . 1 . . N
H1A 0.0699 0.4735 0.1258 0.043 Uiso calc R 1 . . H
C1 0.1345(3) 0.0067(3) -0.1154(3) 0.0476(9) Uani d . 1 . . C
H1B 0.1117 -0.0025 -0.1915 0.071 Uiso calc R 1 . . H
H1C 0.0995 -0.0622 -0.0893 0.071 Uiso calc R 1 . . H
H1D 0.2246 0.0058 -0.0796 0.071 Uiso calc R 1 . . H
C2 0.0842(3) 0.1302(3) -0.0931(3) 0.0431(8) Uani d . 1 . . C
H2A 0.1187 0.2006 -0.1192 0.052 Uiso calc R 1 . . H
H2B -0.0069 0.1322 -0.1287 0.052 Uiso calc R 1 . . H
C3 0.0976(3) 0.2514(3) 0.0603(2) 0.0358(7) Uani d . 1 . . C
C4 0.1481(3) 0.2512(3) 0.1761(2) 0.0357(7) Uani d . 1 . . C
H4A 0.1864 0.1774 0.2115 0.043 Uiso calc R 1 . . H
C5 0.1429(3) 0.3534(3) 0.2370(2) 0.0338(7) Uani d . 1 . . C
C6 0.2051(3) 0.3430(3) 0.3576(2) 0.0422(8) Uani d . 1 . . C
H6A 0.1937 0.4209 0.3897 0.063 Uiso calc R 1 . . H
H6B 0.2934 0.3270 0.3781 0.063 Uiso calc R 1 . . H
H6C 0.1676 0.2745 0.3819 0.063 Uiso calc R 1 . . H
C7 0.0665(3) 0.5711(3) 0.2515(2) 0.0349(7) Uani d . 1 . . C
H7A 0.0807 0.6495 0.2201 0.042 Uiso calc R 1 . . H
H7B 0.1256 0.5685 0.3258 0.042 Uiso calc R 1 . . H

loop_
_atom_site_aniso_label
_atom_site_aniso_U_11
_atom_site_aniso_U_22
_atom_site_aniso_U_33
_atom_site_aniso_U_12
_atom_site_aniso_U_13
_atom_site_aniso_U_23
O1 0.0543(14) 0.0363(12) 0.0343(12) 0.0070(10) 0.0179(10) -0.0005(9)
O2 0.0535(14) 0.0387(13) 0.0376(12) 0.0104(10) 0.0170(11) 0.0035(10)
N1 0.0400(14) 0.0383(14) 0.0309(13) 0.0051(11) 0.0162(11) 0.0027(10)
C1 0.057(2) 0.045(2) 0.0422(19) 0.0065(16) 0.0207(15) -0.0047(15)
C2 0.0520(19) 0.0411(18) 0.0362(17) 0.0052(15) 0.0171(14) -0.0012(14)
C3 0.0388(16) 0.0328(16) 0.0392(17) 0.0009(13) 0.0188(13) -0.0005(13)
C4 0.0377(15) 0.0356(16) 0.0344(16) 0.0051(13) 0.0145(12) 0.0033(12)
C5 0.0316(14) 0.0369(17) 0.0342(16) 0.0020(12) 0.0141(12) 0.0038(12)
C6 0.0506(18) 0.0424(18) 0.0326(17) 0.0048(15) 0.0151(14) 0.0024(13)
C7 0.0399(16) 0.0301(15) 0.0367(16) 0.0006(12) 0.0169(13) -0.0002(12)

loop_
_atom_type_symbol
_atom_type_description
_atom_type_scat_dispersion_real
_atom_type_scat_dispersion_imag
_atom_type_scat_source
C C 0.0033 0.0016 'International Tables Vol C Tables 4.2.6.8 and 6.1.1.4'
H H 0.0000 0.0000 'International Tables Vol C Tables 4.2.6.8 and 6.1.1.4'
N N 0.0061 0.0033 'International Tables Vol C Tables 4.2.6.8 and 6.1.1.4'
O O 0.0106 0.0060 'International Tables Vol C Tables 4.2.6.8 and 6.1.1.4'

loop_
_geom_angle_atom_site_label_1
_geom_angle_atom_site_label_2
_geom_angle_atom_site_label_3
_geom_angle_site_symmetry_1
_geom_angle_site_symmetry_3
_geom_angle
_geom_angle_publ_flag
C3 O1 C2 . . 116.3(2) no
C5 N1 C7 . . 126.2(3) yes
C5 N1 H1A . . 116.9 no
C7 N1 H1A . . 116.9 no
C2 C1 H1B . . 109.5 no
C2 C1 H1C . . 109.5 no
H1B C1 H1C . . 109.5 no
C2 C1 H1D . . 109.5 no
H1B C1 H1D . . 109.5 no
H1C C1 H1D . . 109.5 no
O1 C2 C1 . . 107.1(3) no
O1 C2 H2A . . 110.3 no
C1 C2 H2A . . 110.3 no
O1 C2 H2B . . 110.3 no
C1 C2 H2B . . 110.3 no
H2A C2 H2B . . 108.6 no
O2 C3 O1 . . 121.9(3) no
O2 C3 C4 . . 127.4(3) yes
O1 C3 C4 . . 110.7(3) yes
C5 C4 C3 . . 123.7(3) yes
C5 C4 H4A . . 118.1 no
C3 C4 H4A . . 118.1 no
N1 C5 C4 . . 122.9(3) yes
N1 C5 C6 . . 118.5(3) yes
C4 C5 C6 . . 118.5(3) yes
C5 C6 H6A . . 109.5 no
C5 C6 H6B . . 109.5 no
H6A C6 H6B . . 109.5 no
C5 C6 H6C . . 109.5 no
H6A C6 H6C . . 109.5 no
H6B C6 H6C . . 109.5 no
N1 C7 C7 . 2 112.7(2) no
N1 C7 H7A . . 109.0 no
C7 C7 H7A 2 . 109.0 no
N1 C7 H7B . . 109.0 no
C7 C7 H7B 2 . 109.0 no
H7A C7 H7B . . 107.8 no

loop_
_geom_bond_atom_site_label_1
_geom_bond_atom_site_label_2
_geom_bond_site_symmetry_2
_geom_bond_distance
_geom_bond_publ_flag
O1 C3 . 1.362(4) yes
O1 C2 . 1.443(4) no
O2 C3 . 1.222(4) yes
N1 C5 . 1.342(4) yes
N1 C7 . 1.452(4) no
N1 H1A . 0.8600 no
C1 C2 . 1.501(4) no
C1 H1B . 0.9600 no
C1 H1C . 0.9600 no
C1 H1D . 0.9600 no
C2 H2A . 0.9700 no
C2 H2B . 0.9700 no
C3 C4 . 1.439(4) yes
C4 C5 . 1.370(4) yes
C4 H4A . 0.9300 no
C5 C6 . 1.505(4) no
C6 H6A . 0.9600 no
C6 H6B . 0.9600 no
C6 H6C . 0.9600 no
C7 C7 2 1.515(6) no
C7 H7A . 0.9700 no
C7 H7B . 0.9700 no

loop_
_geom_hbond_atom_site_label_D
_geom_hbond_atom_site_label_H
_geom_hbond_atom_site_label_A
_geom_hbond_distance_DH
_geom_hbond_distance_HA
_geom_hbond_distance_DA
_geom_hbond_angle_DHA
N1 H1A O2 0.86 2.14 2.787(3) 132
